data_8104990
loop_
_publ_author_name
'Yi-Min, Feng'
'Xi-Shi, Tai'

_publ_section_title
;
 Crystal structure of 2-(1H-indol-3-yl)ethan-1-aminium
 2-(4-acetylphenoxy)acetate, C20H22N2O4
;
_journal_issue 1
_journal_name_full 'Zeitschrift f\"ur Kristallographie - New Crystal Structures'
_journal_page_first 165
_journal_page_last 167
_journal_paper_doi 10.1515/ncrs-2021-0410
_journal_volume 237
_journal_year 2022
_chemical_formula_moiety 'C10 H9 O4, C10 H13 N2'
_chemical_formula_sum 'C20 H22 N2 O4'
_chemical_formula_weight 354.39
_space_group_crystal_system monoclinic
_space_group_IT_number 14
_space_group_name_Hall '-P 2ybc'
_space_group_name_H-M_alt 'P 1 21/c 1'
_atom_sites_solution_hydrogens mixed
_atom_sites_solution_primary direct
_cell_angle_alpha 90
_cell_angle_beta 92.582(7)
_cell_angle_gamma 90
_cell_formula_units_Z 4
_cell_length_a 18.1092(12)
_cell_length_b 8.4026(6)
_cell_length_c 11.6983(8)
_cell_measurement_reflns_used 2753
_cell_measurement_temperature 200.00(10)
_cell_measurement_theta_max 27.1740
_cell_measurement_theta_min 2.6660
_cell_volume 1778.3(2)
_computing_cell_refinement 'CrysAlisPro 1.171.38.43f (Rigaku OD, 2015)'
_computing_data_collection 'CrysAlisPro 1.171.38.43f (Rigaku OD, 2015)'
_computing_data_reduction 'CrysAlisPro 1.171.38.43f (Rigaku OD, 2015)'
_computing_molecular_graphics 'Olex2 1.3-alpha (Dolomanov et al., 2009)'
_computing_publication_material 'Olex2 1.3-alpha (Dolomanov et al., 2009)'
_computing_structure_refinement 'SHELXL 2018/3 (Sheldrick, 2015)'
_computing_structure_solution 'SHELXS  (Sheldrick, 2008)'
_diffrn_ambient_environment N~2~
_diffrn_ambient_temperature 200.00(10)
_diffrn_detector 'CCD plate'
_diffrn_detector_area_resol_mean 5.2684
_diffrn_detector_type AtlasS2
_diffrn_measured_fraction_theta_full 1.000
_diffrn_measured_fraction_theta_max 1.000
_diffrn_measurement_details
;
List of Runs (angles in degrees, time in seconds):

  # Type    Start    End  Width  t~exp~   \w     \q     \k     \f   Frames
--------------------------------------------------------------------------
  1  \w    -91.00   7.00   1.00    5.00    --  -11.27 -19.00 -90.00   98
  2  \w    -10.00  65.00   1.00    5.00    --  -11.27  77.00  30.00   75
  3  \w     56.00  81.00   1.00    5.00    --   11.90 178.00-120.00   25
;
_diffrn_measurement_device 'four-circle diffractometer'
_diffrn_measurement_device_type 'SuperNova, Dual, Cu at zero, AtlasS2'
_diffrn_measurement_method '\w scans'
_diffrn_orient_matrix_type 'CrysAlisPro convention (1999,Acta A55,543-557)'
_diffrn_orient_matrix_UB_11 0.0073340000
_diffrn_orient_matrix_UB_12 0.0545781000
_diffrn_orient_matrix_UB_13 -0.0443764000
_diffrn_orient_matrix_UB_21 0.0369407000
_diffrn_orient_matrix_UB_22 0.0078906000
_diffrn_orient_matrix_UB_23 0.0219249000
_diffrn_orient_matrix_UB_31 0.0108114000
_diffrn_orient_matrix_UB_32 -0.0639354000
_diffrn_orient_matrix_UB_33 -0.0351644000
_diffrn_radiation_monochromator mirror
_diffrn_radiation_probe x-ray
_diffrn_radiation_type 'Mo K\a'
_diffrn_radiation_wavelength 0.71073
_diffrn_reflns_av_R_equivalents 0.0353
_diffrn_reflns_av_unetI/netI 0.0449
_diffrn_reflns_Laue_measured_fraction_full 1.000
_diffrn_reflns_Laue_measured_fraction_max 1.000
_diffrn_reflns_limit_h_max 21
_diffrn_reflns_limit_h_min -17
_diffrn_reflns_limit_k_max 9
_diffrn_reflns_limit_k_min -9
_diffrn_reflns_limit_l_max 13
_diffrn_reflns_limit_l_min -11
_diffrn_reflns_number 7718
_diffrn_reflns_point_group_measured_fraction_full 1.000
_diffrn_reflns_point_group_measured_fraction_max 1.000
_diffrn_reflns_theta_full 24.994
_diffrn_reflns_theta_max 24.994
_diffrn_reflns_theta_min 2.252
_diffrn_source 'micro-focus sealed X-ray tube'
_diffrn_source_type 'SuperNova (Mo) X-ray Source'
_exptl_absorpt_coefficient_mu 0.093
_exptl_absorpt_correction_T_max 1.00000
_exptl_absorpt_correction_T_min 0.71350
_exptl_absorpt_correction_type multi-scan
_exptl_absorpt_process_details
;
CrysAlisPro 1.171.38.43f (Rigaku Oxford Diffraction, 2015)
Empirical absorption correction using spherical harmonics,
 implemented in SCALE3 ABSPACK scaling algorithm.
;
_exptl_crystal_colour bronze
_exptl_crystal_density_diffrn 1.324
_exptl_crystal_description block
_exptl_crystal_F_000 752
_exptl_crystal_size_max 0.14
_exptl_crystal_size_mid 0.11
_exptl_crystal_size_min 0.1
_refine_diff_density_max 0.219
_refine_diff_density_min -0.278
_refine_diff_density_rms 0.059
_refine_ls_extinction_coef .
_refine_ls_extinction_method none
_refine_ls_goodness_of_fit_ref 1.059
_refine_ls_hydrogen_treatment mixed
_refine_ls_matrix_type full
_refine_ls_number_parameters 252
_refine_ls_number_reflns 3108
_refine_ls_number_restraints 0
_refine_ls_restrained_S_all 1.059
_refine_ls_R_factor_all 0.0617
_refine_ls_R_factor_gt 0.0456
_refine_ls_shift/su_max 0.000
_refine_ls_shift/su_mean 0.000
_refine_ls_structure_factor_coef Fsqd
_refine_ls_weighting_details 'w=1/[\s^2^(Fo^2^)+(0.0517P)^2^+0.2757P] where P=(Fo^2^+2Fc^2^)/3'
_refine_ls_weighting_scheme calc
_refine_ls_wR_factor_gt 0.1028
_refine_ls_wR_factor_ref 0.1137
_reflns_Friedel_coverage 0.000
_reflns_Friedel_fraction_full .
_reflns_Friedel_fraction_max .
_reflns_number_gt 2477
_reflns_number_total 3108
_reflns_threshold_expression 'I > 2\s(I)'
_cod_data_source_file suppl_j_ncrs-2021-0410_suppl.cif
_cod_data_source_block d02
_cod_database_code 8104990
_shelx_space_group_comment
;
The symmetry employed for this shelxl refinement is uniquely defined
by the following loop, which should always be used as a source of
symmetry information in preference to the above space-group names.
They are only intended as comments.
;
_reflns_odcompleteness_completeness 99.56
_reflns_odcompleteness_iscentric 1
_reflns_odcompleteness_theta 26.32
_olex2_refinement_description
;
1. Fixed Uiso
 At 1.2 times of:
  All C(H) groups, All C(H,H) groups
 At 1.5 times of:
  All C(H,H,H) groups
2.a Secondary CH2 refined with riding coordinates:
 C9(H9A,H9B), C11(H11A,H11B), C12(H12A,H12B)
2.b Aromatic/amide H refined with riding coordinates:
 C2(H2), C3(H3), C5(H5), C6(H6), C14(H14), C17(H17), C18(H18), C19(H19),
 C20(H20)
2.c Idealised Me refined as rotating group:
 C8(H8A,H8B,H8C)
;

loop_
_space_group_symop_operation_xyz
'x, y, z'
'-x, y+1/2, -z+1/2'
'-x, -y, -z'
'x, -y-1/2, z-1/2'

loop_
_atom_site_label
_atom_site_type_symbol
_atom_site_fract_x
_atom_site_fract_y
_atom_site_fract_z
_atom_site_U_iso_or_equiv
_atom_site_adp_type
_atom_site_occupancy
_atom_site_site_symmetry_order
_atom_site_calc_flag
_atom_site_refinement_flags_posn
_atom_site_refinement_flags_adp
_atom_site_refinement_flags_occupancy
_atom_site_disorder_assembly
_atom_site_disorder_group
O1 O 0.54252(8) 0.5713(2) 0.68117(15) 0.0720(6) Uani 1 1 d . . . . .
O2 O 0.20651(6) 0.63334(14) 0.50218(10) 0.0285(3) Uani 1 1 d . . . . .
O3 O 0.10967(7) 0.69689(14) 0.23523(10) 0.0289(3) Uani 1 1 d . . . . .
O4 O 0.07386(6) 0.59419(14) 0.39999(10) 0.0306(3) Uani 1 1 d . . . . .
C1 C 0.41219(10) 0.5781(2) 0.67014(17) 0.0329(5) Uani 1 1 d . . . . .
C2 C 0.40832(10) 0.6213(2) 0.55554(17) 0.0363(5) Uani 1 1 d . . . . .
H2 H 0.451954 0.635271 0.517780 0.044 Uiso 1 1 calc R U . . .
C3 C 0.34144(10) 0.6442(2) 0.49571(17) 0.0331(5) Uani 1 1 d . . . . .
H3 H 0.340210 0.673656 0.419024 0.040 Uiso 1 1 calc R U . . .
C4 C 0.27613(9) 0.62248(19) 0.55190(15) 0.0248(4) Uani 1 1 d . . . . .
C5 C 0.27915(10) 0.5831(2) 0.66746(15) 0.0281(4) Uani 1 1 d . . . . .
H5 H 0.235562 0.572034 0.705815 0.034 Uiso 1 1 calc R U . . .
C6 C 0.34596(10) 0.5602(2) 0.72545(16) 0.0311(4) Uani 1 1 d . . . . .
H6 H 0.347096 0.532535 0.802479 0.037 Uiso 1 1 calc R U . . .
C7 C 0.48516(11) 0.5494(3) 0.72966(19) 0.0433(5) Uani 1 1 d . . . . .
C8 C 0.48752(12) 0.4936(3) 0.8512(2) 0.0590(7) Uani 1 1 d . . . . .
H8A H 0.537656 0.470042 0.875539 0.089 Uiso 1 1 calc R U . . .
H8B H 0.457869 0.399533 0.856964 0.089 Uiso 1 1 calc R U . . .
H8C H 0.468558 0.575547 0.898958 0.089 Uiso 1 1 calc R U . . .
C9 C 0.19985(9) 0.6734(2) 0.38376(15) 0.0267(4) Uani 1 1 d . . . . .
H9A H 0.232219 0.605637 0.341314 0.032 Uiso 1 1 calc R U . . .
H9B H 0.215290 0.782859 0.373500 0.032 Uiso 1 1 calc R U . . .
C10 C 0.12087(9) 0.65352(18) 0.33698(15) 0.0223(4) Uani 1 1 d . . . . .
N1 N 0.12482(10) 0.52622(19) 1.01261(15) 0.0353(4) Uani 1 1 d . . . . .
H1 H 0.1139(11) 0.591(2) 1.0647(19) 0.044(6) Uiso 1 1 d . . . . .
N2 N 0.07292(9) 0.50832(17) 0.62536(14) 0.0239(4) Uani 1 1 d . . . . .
H2A H 0.0216(12) 0.495(2) 0.6287(17) 0.034(5) Uiso 1 1 d . . . . .
H2B H 0.0790(11) 0.550(2) 0.547(2) 0.044(6) Uiso 1 1 d . . . . .
H2C H 0.0899(10) 0.585(2) 0.6805(17) 0.032(5) Uiso 1 1 d . . . . .
C11 C 0.10797(10) 0.3497(2) 0.64127(15) 0.0275(4) Uani 1 1 d . . . . .
H11A H 0.161174 0.360252 0.638093 0.033 Uiso 1 1 calc R U . . .
H11B H 0.090976 0.279562 0.579680 0.033 Uiso 1 1 calc R U . . .
C12 C 0.08921(10) 0.2774(2) 0.75503(16) 0.0313(4) Uani 1 1 d . . . . .
H12A H 0.035858 0.270648 0.758032 0.038 Uiso 1 1 calc R U . . .
H12B H 0.108512 0.169748 0.758725 0.038 Uiso 1 1 calc R U . . .
C13 C 0.11864(10) 0.36713(19) 0.85832(15) 0.0258(4) Uani 1 1 d . . . . .
C14 C 0.08117(11) 0.4742(2) 0.92154(17) 0.0320(5) Uani 1 1 d . . . . .
H14 H 0.032832 0.507200 0.905096 0.038 Uiso 1 1 calc R U . . .
C15 C 0.19231(11) 0.4523(2) 1.01027(16) 0.0294(4) Uani 1 1 d . . . . .
C16 C 0.19060(10) 0.35208(19) 0.91338(15) 0.0260(4) Uani 1 1 d . . . . .
C17 C 0.25354(10) 0.2606(2) 0.89255(18) 0.0348(5) Uani 1 1 d . . . . .
H17 H 0.254463 0.195592 0.828305 0.042 Uiso 1 1 calc R U . . .
C18 C 0.31375(11) 0.2684(3) 0.9682(2) 0.0464(6) Uani 1 1 d . . . . .
H18 H 0.355271 0.206958 0.955413 0.056 Uiso 1 1 calc R U . . .
C19 C 0.31343(12) 0.3677(3) 1.0644(2) 0.0504(6) Uani 1 1 d . . . . .
H19 H 0.354618 0.370034 1.114856 0.060 Uiso 1 1 calc R U . . .
C20 C 0.25353(12) 0.4618(2) 1.08584(18) 0.0424(5) Uani 1 1 d . . . . .
H20 H 0.253971 0.529478 1.148761 0.051 Uiso 1 1 calc R U . . .

loop_
_atom_site_aniso_label
_atom_site_aniso_U_11
_atom_site_aniso_U_22
_atom_site_aniso_U_33
_atom_site_aniso_U_23
_atom_site_aniso_U_13
_atom_site_aniso_U_12
O1 0.0287(8) 0.1354(17) 0.0519(11) 0.0132(11) 0.0003(8) 0.0018(9)
O2 0.0264(7) 0.0407(7) 0.0183(7) 0.0038(5) -0.0001(5) -0.0001(5)
O3 0.0383(7) 0.0305(7) 0.0179(7) 0.0022(5) -0.0003(6) 0.0025(5)
O4 0.0306(7) 0.0396(7) 0.0215(7) 0.0055(6) -0.0010(6) -0.0080(6)
C1 0.0283(10) 0.0408(11) 0.0292(11) 0.0007(9) -0.0012(9) -0.0022(8)
C2 0.0262(10) 0.0489(12) 0.0343(12) 0.0018(9) 0.0050(9) -0.0028(9)
C3 0.0318(10) 0.0434(11) 0.0242(10) 0.0048(8) 0.0026(9) -0.0020(8)
C4 0.0252(9) 0.0256(9) 0.0235(10) -0.0020(8) -0.0003(8) 0.0007(7)
C5 0.0277(9) 0.0347(10) 0.0220(10) -0.0019(8) 0.0028(8) -0.0031(8)
C6 0.0333(10) 0.0379(11) 0.0219(10) 0.0018(8) -0.0021(8) -0.0034(8)
C7 0.0326(11) 0.0597(14) 0.0374(13) 0.0008(10) -0.0034(10) -0.0023(10)
C8 0.0360(12) 0.0893(19) 0.0504(16) 0.0198(13) -0.0140(12) -0.0011(12)
C9 0.0307(9) 0.0314(10) 0.0182(10) 0.0017(8) 0.0031(8) 0.0004(8)
C10 0.0310(9) 0.0178(8) 0.0181(9) -0.0020(7) 0.0010(8) 0.0021(7)
N1 0.0536(11) 0.0287(9) 0.0245(10) -0.0017(7) 0.0117(9) 0.0031(8)
N2 0.0286(9) 0.0259(8) 0.0170(9) -0.0010(7) -0.0008(7) -0.0027(6)
C11 0.0357(10) 0.0241(9) 0.0224(10) -0.0027(8) -0.0008(8) -0.0001(7)
C12 0.0385(11) 0.0259(9) 0.0290(11) 0.0046(8) -0.0025(9) -0.0038(8)
C13 0.0342(10) 0.0232(9) 0.0204(10) 0.0074(7) 0.0040(8) -0.0002(8)
C14 0.0345(10) 0.0319(10) 0.0302(11) 0.0079(9) 0.0075(9) 0.0039(8)
C15 0.0416(11) 0.0249(9) 0.0220(10) 0.0060(8) 0.0049(9) -0.0044(8)
C16 0.0344(10) 0.0221(9) 0.0217(10) 0.0061(7) 0.0032(8) -0.0029(7)
C17 0.0384(11) 0.0297(10) 0.0369(12) 0.0049(9) 0.0083(10) 0.0014(8)
C18 0.0319(11) 0.0456(13) 0.0618(16) 0.0176(12) 0.0025(11) 0.0020(9)
C19 0.0429(13) 0.0564(15) 0.0504(15) 0.0204(12) -0.0123(12) -0.0159(11)
C20 0.0588(14) 0.0408(12) 0.0271(12) 0.0037(9) -0.0043(11) -0.0188(11)

loop_
_atom_type_symbol
_atom_type_description
_atom_type_scat_dispersion_real
_atom_type_scat_dispersion_imag
_atom_type_scat_source
C C 0.0033 0.0016 'International Tables Vol C Tables 4.2.6.8 and 6.1.1.4'
H H 0.0000 0.0000 'International Tables Vol C Tables 4.2.6.8 and 6.1.1.4'
N N 0.0061 0.0033 'International Tables Vol C Tables 4.2.6.8 and 6.1.1.4'
O O 0.0106 0.0060 'International Tables Vol C Tables 4.2.6.8 and 6.1.1.4'

loop_
_geom_angle_atom_site_label_1
_geom_angle_atom_site_label_2
_geom_angle_atom_site_label_3
_geom_angle
_geom_angle_site_symmetry_1
_geom_angle_site_symmetry_3
C4 O2 C9 117.71(13) . .
C2 C1 C6 117.96(17) . .
C2 C1 C7 120.03(17) . .
C6 C1 C7 122.00(18) . .
C1 C2 H2 119.0 . .
C3 C2 C1 121.98(17) . .
C3 C2 H2 119.0 . .
C2 C3 H3 120.5 . .
C2 C3 C4 119.08(17) . .
C4 C3 H3 120.5 . .
O2 C4 C3 125.28(16) . .
O2 C4 C5 115.12(15) . .
C5 C4 C3 119.58(17) . .
C4 C5 H5 119.7 . .
C6 C5 C4 120.57(16) . .
C6 C5 H5 119.7 . .
C1 C6 H6 119.6 . .
C5 C6 C1 120.79(17) . .
C5 C6 H6 119.6 . .
O1 C7 C1 121.1(2) . .
O1 C7 C8 120.05(19) . .
C1 C7 C8 118.89(18) . .
C7 C8 H8A 109.5 . .
C7 C8 H8B 109.5 . .
C7 C8 H8C 109.5 . .
H8A C8 H8B 109.5 . .
H8A C8 H8C 109.5 . .
H8B C8 H8C 109.5 . .
O2 C9 H9A 109.4 . .
O2 C9 H9B 109.4 . .
O2 C9 C10 111.19(14) . .
H9A C9 H9B 108.0 . .
C10 C9 H9A 109.4 . .
C10 C9 H9B 109.4 . .
O3 C10 O4 126.08(16) . .
O3 C10 C9 114.85(15) . .
O4 C10 C9 119.05(15) . .
C14 N1 H1 128.2(14) . .
C14 N1 C15 108.87(16) . .
C15 N1 H1 122.9(15) . .
H2A N2 H2B 103.4(17) . .
H2A N2 H2C 110.2(16) . .
H2B N2 H2C 109.9(16) . .
C11 N2 H2A 107.6(11) . .
C11 N2 H2B 111.5(11) . .
C11 N2 H2C 113.6(11) . .
N2 C11 H11A 109.4 . .
N2 C11 H11B 109.4 . .
N2 C11 C12 111.01(14) . .
H11A C11 H11B 108.0 . .
C12 C11 H11A 109.4 . .
C12 C11 H11B 109.4 . .
C11 C12 H12A 108.6 . .
C11 C12 H12B 108.6 . .
H12A C12 H12B 107.5 . .
C13 C12 C11 114.83(14) . .
C13 C12 H12A 108.6 . .
C13 C12 H12B 108.6 . .
C14 C13 C12 126.88(17) . .
C14 C13 C16 106.19(16) . .
C16 C13 C12 126.87(16) . .
N1 C14 H14 124.8 . .
C13 C14 N1 110.39(17) . .
C13 C14 H14 124.8 . .
N1 C15 C16 107.39(17) . .
N1 C15 C20 130.35(19) . .
C20 C15 C16 122.24(18) . .
C15 C16 C13 107.15(15) . .
C17 C16 C13 134.32(17) . .
C17 C16 C15 118.50(17) . .
C16 C17 H17 120.4 . .
C18 C17 C16 119.22(19) . .
C18 C17 H17 120.4 . .
C17 C18 H18 119.5 . .
C17 C18 C19 120.9(2) . .
C19 C18 H18 119.5 . .
C18 C19 H19 119.3 . .
C20 C19 C18 121.4(2) . .
C20 C19 H19 119.3 . .
C15 C20 H20 121.1 . .
C19 C20 C15 117.7(2) . .
C19 C20 H20 121.1 . .

loop_
_geom_bond_atom_site_label_1
_geom_bond_atom_site_label_2
_geom_bond_distance
_geom_bond_site_symmetry_2
O1 C7 1.220(2) .
O2 C4 1.368(2) .
O2 C9 1.425(2) .
O3 C10 1.253(2) .
O4 C10 1.254(2) .
C1 C2 1.388(3) .
C1 C6 1.396(3) .
C1 C7 1.485(3) .
C2 H2 0.9300 .
C2 C3 1.385(3) .
C3 H3 0.9300 .
C3 C4 1.391(2) .
C4 C5 1.391(2) .
C5 H5 0.9300 .
C5 C6 1.374(2) .
C6 H6 0.9300 .
C7 C8 1.495(3) .
C8 H8A 0.9600 .
C8 H8B 0.9600 .
C8 H8C 0.9600 .
C9 H9A 0.9700 .
C9 H9B 0.9700 .
C9 C10 1.517(2) .
N1 H1 0.85(2) .
N1 C14 1.369(3) .
N1 C15 1.372(3) .
N2 H2A 0.94(2) .
N2 H2B 0.99(2) .
N2 H2C 0.95(2) .
N2 C11 1.484(2) .
C11 H11A 0.9700 .
C11 H11B 0.9700 .
C11 C12 1.515(2) .
C12 H12A 0.9700 .
C12 H12B 0.9700 .
C12 C13 1.501(3) .
C13 C14 1.365(3) .
C13 C16 1.433(2) .
C14 H14 0.9300 .
C15 C16 1.411(3) .
C15 C20 1.389(3) .
C16 C17 1.405(3) .
C17 H17 0.9300 .
C17 C18 1.375(3) .
C18 H18 0.9300 .
C18 C19 1.401(3) .
C19 H19 0.9300 .
C19 C20 1.374(3) .
C20 H20 0.9300 .

loop_
_geom_torsion_atom_site_label_1
_geom_torsion_atom_site_label_2
_geom_torsion_atom_site_label_3
_geom_torsion_atom_site_label_4
_geom_torsion
_geom_torsion_site_symmetry_1
_geom_torsion_site_symmetry_2
_geom_torsion_site_symmetry_3
_geom_torsion_site_symmetry_4
O2 C4 C5 C6 176.50(15) . . . .
O2 C9 C10 O3 175.38(13) . . . .
O2 C9 C10 O4 -6.0(2) . . . .
C1 C2 C3 C4 -0.3(3) . . . .
C2 C1 C6 C5 0.7(3) . . . .
C2 C1 C7 O1 3.9(3) . . . .
C2 C1 C7 C8 -176.4(2) . . . .
C2 C3 C4 O2 -176.61(16) . . . .
C2 C3 C4 C5 1.9(3) . . . .
C3 C4 C5 C6 -2.2(3) . . . .
C4 O2 C9 C10 170.40(13) . . . .
C4 C5 C6 C1 0.8(3) . . . .
C6 C1 C2 C3 -1.0(3) . . . .
C6 C1 C7 O1 -177.3(2) . . . .
C6 C1 C7 C8 2.4(3) . . . .
C7 C1 C2 C3 177.86(18) . . . .
C7 C1 C6 C5 -178.09(17) . . . .
C9 O2 C4 C3 -1.4(2) . . . .
C9 O2 C4 C5 180.00(14) . . . .
N1 C15 C16 C13 -0.84(18) . . . .
N1 C15 C16 C17 -179.17(15) . . . .
N1 C15 C20 C19 177.16(19) . . . .
N2 C11 C12 C13 -64.4(2) . . . .
C11 C12 C13 C14 97.6(2) . . . .
C11 C12 C13 C16 -85.5(2) . . . .
C12 C13 C14 N1 177.09(15) . . . .
C12 C13 C16 C15 -176.70(16) . . . .
C12 C13 C16 C17 1.2(3) . . . .
C13 C16 C17 C18 -176.13(18) . . . .
C14 N1 C15 C16 0.65(19) . . . .
C14 N1 C15 C20 -177.57(18) . . . .
C14 C13 C16 C15 0.71(19) . . . .
C14 C13 C16 C17 178.66(19) . . . .
C15 N1 C14 C13 -0.2(2) . . . .
C15 C16 C17 C18 1.6(3) . . . .
C16 C13 C14 N1 -0.3(2) . . . .
C16 C15 C20 C19 -0.8(3) . . . .
C16 C17 C18 C19 -0.9(3) . . . .
C17 C18 C19 C20 -0.7(3) . . . .
C18 C19 C20 C15 1.6(3) . . . .
C20 C15 C16 C13 177.56(16) . . . .
C20 C15 C16 C17 -0.8(3) . . . .
